data_7223948
loop_
_publ_author_name
'Tyagi, Adish'
'Kedarnath, G.'
'Wadawale, Amey'
'Shah, Alpa Y.'
'Jain, Vimal K.'
'Vishwanadh, B.'

_publ_section_title
;
 Diorganotin(iv) 4,6-dimethyl-2-pyrimidyl selenolates: synthesis,
 structures and their utility as molecular precursors for the preparation
 of SnSe2nano-sheets and thin films
;
_journal_issue 10
_journal_name_full 'RSC Adv.'
_journal_page_first 8367
_journal_paper_doi 10.1039/C5RA20578F
_journal_volume 6
_journal_year 2016
_chemical_formula_sum 'C20 H32 N4 Se2 Sn'
_chemical_formula_weight 605.10
_space_group_crystal_system triclinic
_space_group_IT_number 2
_space_group_name_Hall '-P 1'
_space_group_name_H-M_alt 'P -1'
_symmetry_space_group_name_Hall '-P 1'
_symmetry_space_group_name_H-M 'P -1'
_atom_sites_solution_hydrogens geom
_audit_creation_method SHELXL-2014/6
_audit_update_record
;
2015-12-30 deposited with the CCDC.
2016-01-13 downloaded from the CCDC.
;
_cell_angle_alpha 84.62(9)
_cell_angle_beta 84.17(5)
_cell_angle_gamma 70.44(7)
_cell_formula_units_Z 8
_cell_length_a 11.659(6)
_cell_length_b 16.166(17)
_cell_length_c 29.13(3)
_cell_measurement_reflns_used 16
_cell_measurement_temperature 298(2)
_cell_measurement_theta_max 9.1
_cell_measurement_theta_min 2.7
_cell_volume 5136(8)
_computing_cell_refinement WinAFC
_computing_data_collection WInAFC
_computing_data_reduction 'Crystal Structure'
_computing_molecular_graphics Ortep3
_computing_publication_material 'WinGX 2014.1'
_computing_structure_refinement 'SHELXL-2014/6 (Sheldrick, 2014)'
_computing_structure_solution SIR-92
_diffrn_ambient_temperature 298(2)
_diffrn_measured_fraction_theta_full 0.998
_diffrn_measured_fraction_theta_max 0.992
_diffrn_measurement_device_type 'Rigaku AFC7S'
_diffrn_measurement_method \w
_diffrn_radiation_type MoK\a
_diffrn_radiation_wavelength 0.71069
_diffrn_reflns_av_R_equivalents 0.1381
_diffrn_reflns_av_unetI/netI 0.6142
_diffrn_reflns_laue_measured_fraction_full 0.998
_diffrn_reflns_laue_measured_fraction_max 0.992
_diffrn_reflns_limit_h_max 15
_diffrn_reflns_limit_h_min -8
_diffrn_reflns_limit_k_max 21
_diffrn_reflns_limit_k_min -19
_diffrn_reflns_limit_l_max 37
_diffrn_reflns_limit_l_min -37
_diffrn_reflns_number 28407
_diffrn_reflns_point_group_measured_fraction_full 0.998
_diffrn_reflns_point_group_measured_fraction_max 0.992
_diffrn_reflns_theta_full 25.240
_diffrn_reflns_theta_max 27.559
_diffrn_reflns_theta_min 2.496
_exptl_absorpt_coefficient_mu 3.840
_exptl_absorpt_correction_T_max 0.831
_exptl_absorpt_correction_T_min 0.514
_exptl_absorpt_correction_type psi-scan
_exptl_absorpt_process_details '(North, Phillips & Mathews, 1968)'
_exptl_crystal_colour colorless
_exptl_crystal_density_diffrn 1.565
_exptl_crystal_description block
_exptl_crystal_F_000 2384
_exptl_crystal_size_max 0.200
_exptl_crystal_size_mid 0.150
_exptl_crystal_size_min 0.050
_refine_diff_density_max 1.139
_refine_diff_density_min -1.402
_refine_diff_density_rms 0.172
_refine_ls_extinction_coef 0.00016(11)
_refine_ls_extinction_expression Fc^*^=kFc[1+0.001xFc^2^\l^3^/sin(2\q)]^-1/4^
_refine_ls_extinction_method SHELXL
_refine_ls_goodness_of_fit_ref 0.906
_refine_ls_hydrogen_treatment constr
_refine_ls_matrix_type full
_refine_ls_number_parameters 925
_refine_ls_number_reflns 23556
_refine_ls_number_restraints 624
_refine_ls_restrained_S_all 0.899
_refine_ls_R_factor_all 0.4531
_refine_ls_R_factor_gt 0.1132
_refine_ls_shift/su_max 0.000
_refine_ls_shift/su_mean 0.000
_refine_ls_structure_factor_coef Fsqd
_refine_ls_weighting_details 'w=1/[\s^2^(Fo^2^)+(0.1322P)^2^] where P=(Fo^2^+2Fc^2^)/3'
_refine_ls_weighting_scheme calc
_refine_ls_wR_factor_gt 0.2392
_refine_ls_wR_factor_ref 0.3834
_reflns_Friedel_coverage 0.000
_reflns_number_gt 4580
_reflns_number_total 23556
_reflns_threshold_expression 'I > 2\s(I)'
_cod_data_source_file c5ra20578f2.cif
_cod_data_source_block shelx
_cod_original_cell_volume 5137(8)
_cod_database_code 7223948
_shelx_space_group_comment
;
The symmetry employed for this shelxl refinement is uniquely defined
by the following loop, which should always be used as a source of
symmetry information in preference to the above space-group names.
They are only intended as comments.
;
_shelx_estimated_absorpt_t_min 0.514
_shelx_estimated_absorpt_t_max 0.831
_shelxl_version_number 2014/6

loop_
_space_group_symop_operation_xyz
'x, y, z'
'-x, -y, -z'

loop_
_atom_site_label
_atom_site_type_symbol
_atom_site_fract_x
_atom_site_fract_y
_atom_site_fract_z
_atom_site_U_iso_or_equiv
_atom_site_adp_type
_atom_site_occupancy
_atom_site_site_symmetry_order
_atom_site_calc_flag
_atom_site_refinement_flags_posn
_atom_site_refinement_flags_adp
_atom_site_refinement_flags_occupancy
_atom_site_disorder_assembly
_atom_site_disorder_group
C14A C 0.139(4) 0.119(4) 0.2004(12) 0.205(16) Uani 0.612(19) 1 d D U P A 1
H14A H 0.0760 0.0913 0.2064 0.246 Uiso 0.612(19) 1 calc R U P A 1
H14B H 0.1121 0.1742 0.2149 0.246 Uiso 0.612(19) 1 calc R U P A 1
C54A C 0.908(3) 0.349(4) 0.6672(13) 0.219(14) Uani 0.612(19) 1 d D U P A 1
H54A H 0.9874 0.3037 0.6643 0.263 Uiso 0.612(19) 1 calc R U P A 1
H54B H 0.9186 0.4057 0.6578 0.263 Uiso 0.612(19) 1 calc R U P A 1
C59A C 0.822(6) 0.071(4) 0.4885(11) 0.201(14) Uani 0.612(19) 1 d D U P A 1
H59A H 0.7924 0.1242 0.4690 0.241 Uiso 0.612(19) 1 calc R U P A 1
H59B H 0.9066 0.0394 0.4786 0.241 Uiso 0.612(19) 1 calc R U P A 1
C76A C 0.490(4) 0.518(2) 0.8492(14) 0.147(18) Uani 0.612(19) 1 d D U P A 1
H76A H 0.4248 0.5690 0.8592 0.220 Uiso 0.612(19) 1 calc R U P A 1
H76B H 0.5470 0.5356 0.8282 0.220 Uiso 0.612(19) 1 calc R U P A 1
H76C H 0.4564 0.4817 0.8340 0.220 Uiso 0.612(19) 1 calc R U P A 1
C78A C 1.011(5) 0.070(2) 0.8216(12) 0.183(15) Uani 0.612(19) 1 d D U P A 1
H78A H 0.9638 0.0295 0.8268 0.220 Uiso 0.612(19) 1 calc R U P A 1
H78B H 1.0690 0.0559 0.8449 0.220 Uiso 0.612(19) 1 calc R U P A 1
C14B C 0.272(6) 0.126(5) 0.179(2) 0.15(2) Uani 0.388(19) 1 d D U P A 2
H14C H 0.3511 0.1063 0.1621 0.184 Uiso 0.388(19) 1 calc R U P A 2
H14D H 0.2598 0.1822 0.1912 0.184 Uiso 0.388(19) 1 calc R U P A 2
C54B C 0.770(6) 0.320(4) 0.6878(14) 0.212(15) Uani 0.388(19) 1 d D U P A 2
H54C H 0.7766 0.2588 0.6958 0.255 Uiso 0.388(19) 1 calc R U P A 2
H54D H 0.6851 0.3562 0.6927 0.255 Uiso 0.388(19) 1 calc R U P A 2
C59B C 0.773(11) 0.097(5) 0.4897(15) 0.196(14) Uani 0.388(19) 1 d D U P A 2
H59C H 0.7035 0.1494 0.4836 0.235 Uiso 0.388(19) 1 calc R U P A 2
H59D H 0.8413 0.0977 0.4678 0.235 Uiso 0.388(19) 1 calc R U P A 2
C76B C 0.616(6) 0.528(4) 0.905(4) 0.22(3) Uani 0.388(19) 1 d D U P A 2
H76D H 0.5546 0.5794 0.9171 0.335 Uiso 0.388(19) 1 calc R U P A 2
H76E H 0.6703 0.4989 0.9287 0.335 Uiso 0.388(19) 1 calc R U P A 2
H76F H 0.6606 0.5452 0.8788 0.335 Uiso 0.388(19) 1 calc R U P A 2
C78B C 1.063(3) 0.113(5) 0.816(2) 0.159(16) Uani 0.388(19) 1 d D U P A 2
H78C H 1.0889 0.0723 0.8430 0.190 Uiso 0.388(19) 1 calc R U P A 2
H78D H 1.1114 0.1520 0.8123 0.190 Uiso 0.388(19) 1 calc R U P A 2
C1 C 0.3383(13) 0.3014(10) 0.0960(4) 0.092(7) Uani 1 1 d G U . . .
N1 N 0.3202(12) 0.2333(11) 0.0752(5) 0.076(5) Uani 1 1 d G U . . .
C2 C 0.4066(17) 0.1877(8) 0.0420(5) 0.089(8) Uani 1 1 d G U . . .
C3 C 0.5112(14) 0.2103(10) 0.0296(4) 0.086(7) Uani 1 1 d G U . . .
H3 H 0.5690 0.1798 0.0074 0.104 Uiso 1 1 calc R U . . .
C4 C 0.5293(12) 0.2784(12) 0.0504(6) 0.095(8) Uani 1 1 d G U . . .
N2 N 0.4428(16) 0.3240(9) 0.0836(5) 0.089(6) Uani 1 1 d G U . . .
C5 C 0.375(3) 0.1175(16) 0.0192(9) 0.147(14) Uani 1 1 d . . . . .
H5A H 0.2994 0.1130 0.0331 0.220 Uiso 1 1 calc R U . . .
H5B H 0.3684 0.1335 -0.0132 0.220 Uiso 1 1 calc R U . . .
H5C H 0.4388 0.0619 0.0233 0.220 Uiso 1 1 calc R U . . .
C6 C 0.628(3) 0.3152(18) 0.0391(9) 0.137(12) Uani 1 1 d . U . . .
H6A H 0.6178 0.3616 0.0589 0.205 Uiso 1 1 calc R U . . .
H6B H 0.7048 0.2699 0.0433 0.205 Uiso 1 1 calc R U . . .
H6C H 0.6257 0.3382 0.0074 0.205 Uiso 1 1 calc R U . . .
C7 C -0.1619(16) 0.2714(10) 0.1679(6) 0.116(10) Uani 1 1 d G U . . .
N4 N -0.2741(17) 0.2741(10) 0.1903(5) 0.097(6) Uani 1 1 d G U . . .
C8 C -0.3366(12) 0.2221(12) 0.1765(6) 0.089(7) Uani 1 1 d G U . . .
C9 C -0.2869(18) 0.1674(10) 0.1404(7) 0.103(8) Uani 1 1 d G U . . .
H9 H -0.3288 0.1326 0.1311 0.124 Uiso 1 1 calc R U . . .
C10 C -0.1747(18) 0.1647(10) 0.1180(5) 0.104(9) Uani 1 1 d G U . . .
N3 N -0.1122(12) 0.2167(12) 0.1318(6) 0.102(7) Uani 1 1 d G . . . .
C11 C -0.455(2) 0.2322(19) 0.2030(9) 0.122(11) Uani 1 1 d . U . . .
H11A H -0.4685 0.2738 0.2261 0.183 Uiso 1 1 calc R U . . .
H11B H -0.5197 0.2528 0.1825 0.183 Uiso 1 1 calc R U . . .
H11C H -0.4545 0.1764 0.2178 0.183 Uiso 1 1 calc R U . . .
C12 C -0.116(3) 0.1058(16) 0.0801(9) 0.117(10) Uani 1 1 d . . . . .
H12A H -0.0391 0.1138 0.0693 0.176 Uiso 1 1 calc R U . . .
H12B H -0.1015 0.0457 0.0913 0.176 Uiso 1 1 calc R U . . .
H12C H -0.1679 0.1198 0.0551 0.176 Uiso 1 1 calc R U . . .
C13 C 0.169(3) 0.132(2) 0.1481(11) 0.151(11) Uani 1 1 d D U . . .
H13A H 0.1387 0.0943 0.1320 0.181 Uiso 1 1 calc R U . A 1
H13B H 0.2570 0.1131 0.1418 0.181 Uiso 1 1 calc R U . A 1
C15 C 0.261(4) 0.057(3) 0.2184(16) 0.244(17) Uani 1 1 d D U . . .
H15A H 0.2308 0.0150 0.2373 0.293 Uiso 1 1 calc R U . A 1
H15B H 0.2970 0.0275 0.1905 0.293 Uiso 1 1 calc R U . A 1
C16 C 0.376(4) 0.044(3) 0.2419(15) 0.25(2) Uani 1 1 d D U . . .
H16A H 0.3809 0.0016 0.2678 0.378 Uiso 1 1 calc R U . . .
H16B H 0.4454 0.0226 0.2204 0.378 Uiso 1 1 calc R U . . .
H16C H 0.3739 0.0987 0.2526 0.378 Uiso 1 1 calc R U . . .
C17 C 0.0379(18) 0.3052(14) 0.0520(7) 0.091(8) Uani 1 1 d D U . . .
H17A H 0.1062 0.3145 0.0329 0.109 Uiso 1 1 calc R U . . .
H17B H 0.0184 0.2586 0.0393 0.109 Uiso 1 1 calc R U . . .
C18 C -0.071(2) 0.3885(14) 0.0489(7) 0.103(8) Uani 1 1 d D U . . .
H18A H -0.0510 0.4366 0.0599 0.124 Uiso 1 1 calc R U . . .
H18B H -0.1394 0.3807 0.0683 0.124 Uiso 1 1 calc R U . . .
C19 C -0.105(2) 0.4104(16) -0.0009(8) 0.119(9) Uani 1 1 d D U . . .
H19A H -0.1251 0.3625 -0.0117 0.143 Uiso 1 1 calc R U . . .
H19B H -0.0355 0.4174 -0.0204 0.143 Uiso 1 1 calc R U . . .
C20 C -0.213(2) 0.4947(16) -0.0044(10) 0.143(12) Uani 1 1 d D U . . .
H20A H -0.2333 0.5078 -0.0360 0.214 Uiso 1 1 calc R U . . .
H20B H -0.2815 0.4874 0.0145 0.214 Uiso 1 1 calc R U . . .
H20C H -0.1921 0.5422 0.0059 0.214 Uiso 1 1 calc R U . . .
C21 C 0.8058(14) 0.2763(9) 0.4052(6) 0.093(7) Uani 1 1 d G U . . .
N5 N 0.7903(14) 0.2417(11) 0.3652(6) 0.089(6) Uani 1 1 d G U . . .
C22 C 0.890(2) 0.1848(11) 0.3412(5) 0.107(9) Uani 1 1 d G U . . .
C23 C 1.0060(16) 0.1626(10) 0.3572(7) 0.117(10) Uani 1 1 d G U . . .
H23 H 1.0729 0.1245 0.3411 0.140 Uiso 1 1 calc R U . . .
C24 C 1.0214(12) 0.1972(12) 0.3971(7) 0.095(9) Uani 1 1 d G . . . .
N6 N 0.9213(18) 0.2540(11) 0.4211(5) 0.108(7) Uani 1 1 d G U . . .
C25 C 0.869(3) 0.160(2) 0.2955(10) 0.186(17) Uani 1 1 d . . . . .
H25A H 0.7827 0.1816 0.2913 0.279 Uiso 1 1 calc R U . . .
H25B H 0.9111 0.1850 0.2712 0.279 Uiso 1 1 calc R U . . .
H25C H 0.8980 0.0970 0.2946 0.279 Uiso 1 1 calc R U . . .
C26 C 1.139(2) 0.1852(18) 0.4163(11) 0.145(13) Uani 1 1 d . . . . .
H26A H 1.1237 0.2160 0.4441 0.217 Uiso 1 1 calc R U . . .
H26B H 1.1797 0.1237 0.4232 0.217 Uiso 1 1 calc R U . . .
H26C H 1.1888 0.2082 0.3941 0.217 Uiso 1 1 calc R U . . .
C27 C 0.2378(15) 0.4115(11) 0.3916(6) 0.099(9) Uani 1 1 d G U . . .
N8 N 0.1140(17) 0.4496(9) 0.4038(5) 0.090(6) Uani 1 1 d G U . . .
C28 C 0.0282(12) 0.4402(10) 0.3767(7) 0.106(8) Uani 1 1 d G U . . .
C29 C 0.0662(18) 0.3926(11) 0.3374(6) 0.108(9) Uani 1 1 d G U . . .
H29 H 0.0087 0.3863 0.3193 0.130 Uiso 1 1 calc R U . . .
C30 C 0.190(2) 0.3544(10) 0.3252(5) 0.103(9) Uani 1 1 d G U . . .
N7 N 0.2758(13) 0.3639(10) 0.3523(7) 0.101(7) Uani 1 1 d G . . . .
C31 C -0.099(2) 0.4861(18) 0.3919(9) 0.118(10) Uani 1 1 d . . . . .
H31A H -0.1520 0.4760 0.3713 0.178 Uiso 1 1 calc R U . . .
H31B H -0.1171 0.4643 0.4227 0.178 Uiso 1 1 calc R U . . .
H31C H -0.1127 0.5481 0.3917 0.178 Uiso 1 1 calc R U . . .
C32 C 0.236(3) 0.299(2) 0.2850(10) 0.159(14) Uani 1 1 d . . . . .
H32A H 0.1685 0.2981 0.2692 0.239 Uiso 1 1 calc R U . . .
H32B H 0.2875 0.3239 0.2642 0.239 Uiso 1 1 calc R U . . .
H32C H 0.2823 0.2407 0.2955 0.239 Uiso 1 1 calc R U . . .
C33 C 0.525(4) 0.1883(18) 0.3927(11) 0.182(13) Uani 1 1 d D U . . .
H33A H 0.5922 0.1520 0.4102 0.218 Uiso 1 1 calc R U . . .
H33B H 0.4491 0.1898 0.4104 0.218 Uiso 1 1 calc R U . . .
C34 C 0.531(4) 0.150(2) 0.3468(10) 0.206(14) Uani 1 1 d D U . . .
H34A H 0.5933 0.1638 0.3258 0.247 Uiso 1 1 calc R U . . .
H34B H 0.4535 0.1754 0.3332 0.247 Uiso 1 1 calc R U . . .
C35 C 0.562(3) 0.0503(18) 0.3539(13) 0.217(15) Uani 1 1 d D U . . .
H35A H 0.5745 0.0249 0.3242 0.260 Uiso 1 1 calc R U . . .
H35B H 0.6373 0.0253 0.3694 0.260 Uiso 1 1 calc R U . . .
C36 C 0.462(4) 0.029(2) 0.3822(16) 0.25(2) Uani 1 1 d D U . . .
H36A H 0.4816 -0.0335 0.3866 0.374 Uiso 1 1 calc R U . . .
H36B H 0.4505 0.0539 0.4117 0.374 Uiso 1 1 calc R U . . .
H36C H 0.3878 0.0535 0.3666 0.374 Uiso 1 1 calc R U . . .
C37 C 0.552(2) 0.3924(16) 0.3138(8) 0.110(8) Uani 1 1 d D U . . .
H37A H 0.5851 0.3491 0.2909 0.132 Uiso 1 1 calc R U . . .
H37B H 0.4711 0.4292 0.3053 0.132 Uiso 1 1 calc R U . . .
C38 C 0.633(3) 0.4489(19) 0.3131(9) 0.142(10) Uani 1 1 d D U . . .
H38A H 0.7139 0.4113 0.3202 0.170 Uiso 1 1 calc R U . . .
H38B H 0.6013 0.4898 0.3373 0.170 Uiso 1 1 calc R U . . .
C39 C 0.642(3) 0.501(2) 0.2674(10) 0.167(11) Uani 1 1 d D U . . .
H39A H 0.6623 0.4605 0.2428 0.200 Uiso 1 1 calc R U . . .
H39B H 0.5620 0.5433 0.2624 0.200 Uiso 1 1 calc R U . . .
C40 C 0.734(3) 0.549(2) 0.2634(12) 0.189(15) Uani 1 1 d D U . . .
H40A H 0.7330 0.5794 0.2335 0.284 Uiso 1 1 calc R U . . .
H40B H 0.7134 0.5903 0.2870 0.284 Uiso 1 1 calc R U . . .
H40C H 0.8140 0.5073 0.2674 0.284 Uiso 1 1 calc R U . . .
C41 C 0.6040(14) 0.1920(10) 0.6612(6) 0.093(8) Uani 1 1 d G U . . .
N12 N 0.4956(19) 0.1834(10) 0.6821(5) 0.108(7) Uani 1 1 d G U . . .
C42 C 0.3844(15) 0.2381(13) 0.6670(6) 0.105(9) Uani 1 1 d G U . . .
C43 C 0.3815(15) 0.3014(12) 0.6310(7) 0.123(9) Uani 1 1 d G U . . .
H43 H 0.3071 0.3381 0.6209 0.148 Uiso 1 1 calc R U . . .
C44 C 0.490(2) 0.3100(10) 0.6101(5) 0.107(8) Uani 1 1 d G U . . .
N11 N 0.6011(15) 0.2553(12) 0.6252(5) 0.100(7) Uani 1 1 d G U . . .
C45 C 0.283(3) 0.222(2) 0.6940(12) 0.172(15) Uani 1 1 d . . . . .
H45A H 0.2084 0.2605 0.6827 0.258 Uiso 1 1 calc R U . . .
H45B H 0.2881 0.1618 0.6916 0.258 Uiso 1 1 calc R U . . .
H45C H 0.2863 0.2318 0.7258 0.258 Uiso 1 1 calc R U . . .
C46 C 0.497(3) 0.3796(18) 0.5718(10) 0.154(13) Uani 1 1 d . . . . .
H46A H 0.5809 0.3729 0.5627 0.231 Uiso 1 1 calc R U . . .
H46B H 0.4577 0.3727 0.5456 0.231 Uiso 1 1 calc R U . . .
H46C H 0.4565 0.4371 0.5828 0.231 Uiso 1 1 calc R U . . .
C47 C 1.134(2) 0.1715(12) 0.5883(5) 0.098(9) Uani 1 1 d G . . . .
N9 N 1.0476(14) 0.2442(14) 0.5681(6) 0.097(7) Uani 1 1 d G . . . .
C48 C 1.0850(19) 0.2985(10) 0.5344(6) 0.097(9) Uani 1 1 d G U . . .
C49 C 1.208(2) 0.2803(12) 0.5210(5) 0.129(11) Uani 1 1 d G U . . .
H49 H 1.2334 0.3167 0.4985 0.155 Uiso 1 1 calc R U . . .
C50 C 1.2944(14) 0.2077(14) 0.5412(7) 0.106(10) Uani 1 1 d G U . . .
N10 N 1.2570(18) 0.1533(10) 0.5749(6) 0.112(8) Uani 1 1 d G . . . .
C51 C 0.983(3) 0.3750(17) 0.5166(10) 0.151(14) Uani 1 1 d . . . . .
H51A H 1.0157 0.4095 0.4936 0.227 Uiso 1 1 calc R U . . .
H51B H 0.9272 0.3540 0.5031 0.227 Uiso 1 1 calc R U . . .
H51C H 0.9413 0.4107 0.5417 0.227 Uiso 1 1 calc R U . . .
C52 C 1.426(3) 0.173(2) 0.5274(11) 0.178(16) Uani 1 1 d . . . . .
H52A H 1.4645 0.1226 0.5472 0.267 Uiso 1 1 calc R U . . .
H52B H 1.4382 0.1573 0.4959 0.267 Uiso 1 1 calc R U . . .
H52C H 1.4625 0.2180 0.5301 0.267 Uiso 1 1 calc R U . . .
C53 C 0.818(3) 0.332(2) 0.6375(11) 0.159(11) Uani 1 1 d D U . . .
H53A H 0.8092 0.3726 0.6104 0.191 Uiso 1 1 calc R U . A 1
H53B H 0.7394 0.3472 0.6550 0.191 Uiso 1 1 calc R U . A 1
C55 C 0.852(4) 0.349(2) 0.7168(11) 0.261(16) Uani 1 1 d D U . . .
H55A H 0.7988 0.3129 0.7202 0.313 Uiso 1 1 calc R U . A 1
H55B H 0.9150 0.3245 0.7381 0.313 Uiso 1 1 calc R U . A 1
C56 C 0.778(4) 0.443(2) 0.7272(13) 0.29(2) Uani 1 1 d D U . . .
H56A H 0.7419 0.4439 0.7583 0.434 Uiso 1 1 calc R U . . .
H56B H 0.8315 0.4776 0.7239 0.434 Uiso 1 1 calc R U . . .
H56C H 0.7157 0.4661 0.7061 0.434 Uiso 1 1 calc R U . . .
C57 C 0.819(2) 0.1772(18) 0.5465(8) 0.105(8) Uani 1 1 d D U . . .
H57A H 0.7438 0.2221 0.5377 0.127 Uiso 1 1 calc R U . . .
H57B H 0.8838 0.1843 0.5247 0.127 Uiso 1 1 calc R U . . .
C58 C 0.807(4) 0.089(2) 0.5401(10) 0.181(11) Uani 1 1 d D U . . .
H58A H 0.7273 0.0881 0.5530 0.217 Uiso 1 1 calc R U . A 1
H58B H 0.8684 0.0433 0.5566 0.217 Uiso 1 1 calc R U . A 1
C60 C 0.741(4) 0.013(2) 0.4894(13) 0.219(14) Uani 1 1 d D U . . .
H60A H 0.7416 -0.0046 0.4588 0.328 Uiso 1 1 calc R U . A 1
H60B H 0.7725 -0.0385 0.5098 0.328 Uiso 1 1 calc R U . A 1
H60C H 0.6596 0.0454 0.5003 0.328 Uiso 1 1 calc R U . A 1
C61 C 0.6445(13) 0.1107(10) 0.8958(5) 0.090(7) Uani 1 1 d G U . . .
N16 N 0.5562(16) 0.0698(9) 0.9051(5) 0.085(6) Uani 1 1 d G U . . .
C62 C 0.4608(13) 0.0892(11) 0.8766(6) 0.090(8) Uani 1 1 d G U . . .
C63 C 0.4536(14) 0.1494(12) 0.8387(6) 0.117(9) Uani 1 1 d G U . . .
H63 H 0.3898 0.1624 0.8196 0.140 Uiso 1 1 calc R U . . .
C64 C 0.5418(18) 0.1903(9) 0.8294(5) 0.095(8) Uani 1 1 d G U . . .
N15 N 0.6373(14) 0.1709(10) 0.8579(6) 0.084(6) Uani 1 1 d G U . . .
C65 C 0.550(3) 0.246(2) 0.7898(9) 0.136(11) Uani 1 1 d . . . . .
H65A H 0.6180 0.2664 0.7911 0.204 Uiso 1 1 calc R U . . .
H65B H 0.5607 0.2145 0.7625 0.204 Uiso 1 1 calc R U . . .
H65C H 0.4760 0.2958 0.7889 0.204 Uiso 1 1 calc R U . . .
C66 C 0.375(3) 0.0390(19) 0.8879(11) 0.151(14) Uani 1 1 d . . . . .
H66A H 0.3974 0.0015 0.9153 0.227 Uiso 1 1 calc R U . . .
H66B H 0.2936 0.0791 0.8929 0.227 Uiso 1 1 calc R U . . .
H66C H 0.3785 0.0037 0.8627 0.227 Uiso 1 1 calc R U . . .
C67 C 1.0869(18) 0.2394(9) 0.9168(6) 0.079(8) Uani 1 1 d G . . . .
N13 N 1.0252(12) 0.2967(12) 0.8820(6) 0.088(6) Uani 1 1 d G . . . .
C68 C 1.0686(17) 0.3627(10) 0.8616(5) 0.103(9) Uani 1 1 d G U . . .
C69 C 1.1738(18) 0.3715(11) 0.8760(6) 0.108(9) Uani 1 1 d G U . . .
H69 H 1.2028 0.4157 0.8624 0.129 Uiso 1 1 calc R U . . .
C70 C 1.2355(13) 0.3142(13) 0.9109(7) 0.087(8) Uani 1 1 d G U . . .
N14 N 1.1921(17) 0.2481(11) 0.9313(5) 0.107(8) Uani 1 1 d G . . . .
C71 C 1.352(2) 0.3141(18) 0.9272(10) 0.126(11) Uani 1 1 d . . . . .
H71A H 1.3771 0.2688 0.9514 0.189 Uiso 1 1 calc R U . . .
H71B H 1.4139 0.3034 0.9019 0.189 Uiso 1 1 calc R U . . .
H71C H 1.3410 0.3702 0.9388 0.189 Uiso 1 1 calc R U . . .
C72 C 0.998(3) 0.416(2) 0.8256(11) 0.159(14) Uani 1 1 d . . . . .
H72A H 1.0325 0.4596 0.8131 0.239 Uiso 1 1 calc R U . . .
H72B H 0.9970 0.3789 0.8016 0.239 Uiso 1 1 calc R U . . .
H72C H 0.9154 0.4435 0.8380 0.239 Uiso 1 1 calc R U . . .
C73 C 0.736(3) 0.3241(15) 0.9070(9) 0.127(10) Uani 1 1 d D U . . .
H73A H 0.6828 0.3148 0.9334 0.153 Uiso 1 1 calc R U . . .
H73B H 0.7851 0.3554 0.9176 0.153 Uiso 1 1 calc R U . . .
C74 C 0.656(3) 0.3854(17) 0.8725(10) 0.162(11) Uani 1 1 d D U . . .
H74A H 0.6180 0.3517 0.8569 0.194 Uiso 1 1 calc R U . . .
H74B H 0.7071 0.4064 0.8494 0.194 Uiso 1 1 calc R U . . .
C75 C 0.554(3) 0.4656(19) 0.8911(10) 0.168(12) Uani 1 1 d D U . . .
H75A H 0.4969 0.4471 0.9128 0.202 Uiso 1 1 calc R U . A 1
H75B H 0.5881 0.5012 0.9068 0.202 Uiso 1 1 calc R U . A 1
C77 C 0.926(2) 0.1656(17) 0.8228(8) 0.122(9) Uani 1 1 d D U . . .
H77A H 0.8596 0.1742 0.8034 0.146 Uiso 1 1 calc R U . A 1
H77B H 0.9716 0.2038 0.8099 0.146 Uiso 1 1 calc R U . A 1
C79 C 1.075(3) 0.063(2) 0.7727(10) 0.202(14) Uani 1 1 d D U . . .
H79A H 1.0391 0.0311 0.7555 0.242 Uiso 1 1 calc R U . A 1
H79B H 1.0532 0.1226 0.7586 0.242 Uiso 1 1 calc R U . A 1
C80 C 1.212(3) 0.023(2) 0.7637(12) 0.217(18) Uani 1 1 d D U . . .
H80A H 1.2336 0.0257 0.7310 0.325 Uiso 1 1 calc R U . . .
H80B H 1.2521 0.0551 0.7787 0.325 Uiso 1 1 calc R U . . .
H80C H 1.2379 -0.0372 0.7757 0.325 Uiso 1 1 calc R U . . .
Se1 Se -0.0792(3) 0.3377(2) 0.18285(10) 0.1106(11) Uani 1 1 d . . . . .
Se2 Se 0.2253(3) 0.3549(2) 0.14043(10) 0.1074(11) Uani 1 1 d . . . . .
Se3 Se 0.6756(3) 0.34832(19) 0.43685(9) 0.0984(10) Uani 1 1 d . . . . .
Se4 Se 0.3468(3) 0.42226(19) 0.42819(10) 0.0995(10) Uani 1 1 d . . . . .
Se5 Se 0.7534(3) 0.1172(2) 0.67481(11) 0.1173(11) Uani 1 1 d . . . . .
Se6 Se 1.0726(3) 0.1056(2) 0.63236(10) 0.1111(11) Uani 1 1 d . . . . .
Sn1 Sn 0.09461(16) 0.26150(12) 0.12164(6) 0.0810(6) Uani 1 1 d . . . . .
Sn2 Sn 0.53404(17) 0.32568(12) 0.38010(6) 0.0869(6) Uani 1 1 d . . . . .
Sn3 Sn 0.85412(17) 0.20495(12) 0.61398(6) 0.0855(6) Uani 1 1 d . . . . .
Se7 Se 0.7671(2) 0.08672(18) 0.93368(9) 0.0919(9) Uani 1 1 d . . . . .
Se8 Se 1.0297(3) 0.15737(18) 0.94391(10) 0.0936(9) Uani 1 1 d . . . . .
Sn4 Sn 0.85263(16) 0.20230(11) 0.89030(6) 0.0799(6) Uani 1 1 d . . . . .

loop_
_atom_site_aniso_label
_atom_site_aniso_U_11
_atom_site_aniso_U_22
_atom_site_aniso_U_33
_atom_site_aniso_U_23
_atom_site_aniso_U_13
_atom_site_aniso_U_12
C14A 0.19(3) 0.23(3) 0.18(3) 0.04(3) 0.01(3) -0.09(3)
C54A 0.20(3) 0.25(3) 0.23(3) 0.03(3) -0.08(2) -0.08(3)
C59A 0.29(3) 0.19(3) 0.14(2) -0.05(2) -0.02(3) -0.08(2)
C76A 0.17(4) 0.08(3) 0.21(4) -0.03(3) -0.06(3) -0.06(2)
C78A 0.19(3) 0.19(3) 0.13(2) -0.07(2) 0.02(2) 0.00(2)
C14B 0.15(4) 0.17(4) 0.16(4) 0.03(4) 0.04(4) -0.11(4)
C54B 0.20(3) 0.23(3) 0.19(3) 0.05(3) -0.03(3) -0.05(3)
C59B 0.26(3) 0.21(3) 0.14(2) -0.07(2) -0.03(2) -0.08(3)
C76B 0.24(6) 0.16(5) 0.29(7) -0.09(5) -0.05(6) -0.06(4)
C78B 0.14(2) 0.19(3) 0.12(2) -0.04(2) 0.02(2) -0.01(2)
C1 0.102(18) 0.124(18) 0.063(15) -0.029(14) -0.021(14) -0.045(15)
N1 0.064(12) 0.124(15) 0.048(11) -0.018(10) 0.008(9) -0.044(11)
C2 0.12(2) 0.097(17) 0.035(13) 0.024(13) -0.005(14) -0.029(16)
C3 0.107(19) 0.088(17) 0.055(14) -0.005(13) 0.017(14) -0.026(15)
C4 0.081(16) 0.109(19) 0.077(17) 0.016(14) 0.023(14) -0.022(14)
N2 0.082(14) 0.111(14) 0.074(14) -0.015(11) -0.020(12) -0.025(12)
C5 0.26(4) 0.09(2) 0.08(2) -0.029(17) 0.00(2) -0.03(2)
C6 0.17(3) 0.15(3) 0.11(2) -0.02(2) 0.06(2) -0.10(2)
C7 0.068(19) 0.15(2) 0.11(2) -0.04(2) -0.024(16) 0.003(19)
N4 0.092(16) 0.107(15) 0.092(15) -0.016(12) -0.013(13) -0.028(13)
C8 0.057(14) 0.107(18) 0.095(18) 0.009(15) 0.002(12) -0.023(14)
C9 0.078(18) 0.108(18) 0.11(2) -0.012(16) -0.006(15) -0.007(16)
C10 0.11(2) 0.066(17) 0.12(2) -0.011(17) -0.022(19) 0.001(18)
N3 0.14(2) 0.085(16) 0.077(16) -0.011(13) -0.031(15) -0.017(15)
C11 0.064(16) 0.20(3) 0.10(2) 0.05(2) -0.002(14) -0.06(2)
C12 0.12(2) 0.10(2) 0.14(3) -0.05(2) -0.02(2) -0.029(18)
C13 0.13(3) 0.21(3) 0.17(3) 0.01(2) -0.01(2) -0.14(2)
C15 0.25(4) 0.26(4) 0.21(3) 0.04(3) -0.04(3) -0.07(3)
C16 0.29(5) 0.20(3) 0.27(5) 0.13(3) -0.09(4) -0.10(4)
C17 0.043(14) 0.138(19) 0.077(15) -0.023(14) -0.031(12) 0.001(11)
C18 0.071(15) 0.130(18) 0.095(14) -0.011(14) -0.032(13) -0.006(11)
C19 0.115(19) 0.124(19) 0.097(16) 0.002(16) -0.051(16) 0.001(13)
C20 0.12(2) 0.14(2) 0.14(2) 0.017(19) -0.047(19) 0.007(15)
C21 0.076(17) 0.083(16) 0.13(2) 0.005(15) -0.023(16) -0.031(14)
N5 0.090(15) 0.096(15) 0.094(15) -0.011(12) -0.027(12) -0.040(12)
C22 0.10(2) 0.107(19) 0.11(2) 0.005(16) 0.006(18) -0.033(18)
C23 0.12(3) 0.13(2) 0.09(2) -0.011(18) -0.005(19) -0.03(2)
C24 0.048(18) 0.09(2) 0.12(2) 0.021(18) 0.035(18) -0.001(16)
N6 0.108(18) 0.108(16) 0.099(16) 0.012(13) -0.033(15) -0.018(15)
C25 0.15(3) 0.29(5) 0.12(3) -0.12(3) 0.03(2) -0.06(3)
C26 0.06(2) 0.13(3) 0.22(4) 0.00(2) -0.06(2) 0.015(18)
C27 0.060(17) 0.091(19) 0.11(2) 0.032(17) 0.009(17) 0.004(15)
N8 0.090(15) 0.077(13) 0.100(15) -0.003(11) -0.024(13) -0.019(12)
C28 0.11(2) 0.073(17) 0.13(2) 0.025(15) -0.059(18) -0.025(16)
C29 0.109(19) 0.10(2) 0.11(2) -0.001(16) -0.026(18) -0.026(17)
C30 0.10(2) 0.087(19) 0.10(2) 0.017(17) -0.01(2) -0.016(18)
N7 0.075(16) 0.128(19) 0.085(17) -0.012(15) 0.014(14) -0.015(14)
C31 0.038(16) 0.18(3) 0.14(3) 0.01(2) -0.020(17) -0.034(18)
C32 0.17(3) 0.18(3) 0.10(2) -0.06(2) -0.01(2) -0.02(3)
C33 0.19(3) 0.19(3) 0.14(3) 0.05(2) -0.03(3) -0.05(3)
C34 0.22(3) 0.18(2) 0.18(3) 0.02(2) -0.01(3) -0.03(2)
C35 0.20(3) 0.18(2) 0.22(3) 0.03(3) -0.01(3) -0.01(3)
C36 0.22(4) 0.21(3) 0.27(5) 0.06(4) 0.00(3) -0.03(3)
C37 0.12(2) 0.11(2) 0.097(18) -0.003(15) -0.042(16) -0.020(14)
C38 0.18(3) 0.13(2) 0.12(2) 0.014(16) -0.02(2) -0.066(16)
C39 0.21(3) 0.19(3) 0.11(2) 0.022(18) -0.03(2) -0.08(2)
C40 0.16(3) 0.21(4) 0.18(3) 0.06(3) 0.02(3) -0.06(2)
C41 0.104(18) 0.126(18) 0.063(15) -0.010(14) 0.042(14) -0.072(16)
N12 0.133(18) 0.141(17) 0.079(14) -0.014(13) -0.002(14) -0.084(15)
C42 0.12(2) 0.15(2) 0.063(17) -0.037(16) -0.002(17) -0.058(19)
C43 0.12(2) 0.17(2) 0.079(19) -0.020(17) 0.014(17) -0.040(19)
C44 0.12(2) 0.16(2) 0.043(15) -0.025(15) -0.001(15) -0.051(19)
N11 0.122(17) 0.129(18) 0.065(13) -0.019(12) -0.013(13) -0.059(14)
C45 0.11(3) 0.22(4) 0.20(4) -0.02(3) 0.01(3) -0.08(3)
C46 0.16(3) 0.13(3) 0.13(3) 0.04(2) 0.00(2) 0.00(2)
C47 0.15(3) 0.08(2) 0.042(16) 0.001(14) 0.005(19) -0.02(2)
N9 0.12(2) 0.118(19) 0.062(15) -0.004(13) -0.019(14) -0.047(17)
C48 0.18(3) 0.085(18) 0.038(15) -0.017(14) 0.013(17) -0.06(2)
C49 0.21(3) 0.13(2) 0.053(16) -0.019(15) 0.043(19) -0.07(2)
C50 0.20(3) 0.08(2) 0.048(16) -0.015(14) 0.039(18) -0.07(2)
N10 0.091(18) 0.16(2) 0.089(18) -0.043(17) -0.010(14) -0.041(17)
C51 0.26(4) 0.07(2) 0.12(3) 0.024(19) -0.01(3) -0.06(2)
C52 0.12(3) 0.26(4) 0.16(3) -0.04(3) 0.08(2) -0.08(3)
C53 0.11(2) 0.18(2) 0.20(3) 0.03(2) -0.02(2) -0.07(2)
C55 0.27(3) 0.27(3) 0.22(3) 0.01(3) -0.07(2) -0.05(3)
C56 0.34(5) 0.25(3) 0.25(4) 0.01(3) -0.10(3) -0.04(3)
C57 0.063(16) 0.20(2) 0.083(16) -0.015(17) -0.008(14) -0.073(18)
C58 0.24(3) 0.20(2) 0.127(17) -0.03(2) -0.012(19) -0.10(2)
C60 0.28(3) 0.21(3) 0.18(2) -0.06(2) -0.04(3) -0.09(2)
C61 0.093(17) 0.080(17) 0.100(18) -0.022(14) -0.029(15) -0.020(14)
N16 0.079(14) 0.101(14) 0.094(14) -0.016(11) -0.002(12) -0.054(12)
C62 0.083(17) 0.102(18) 0.075(17) -0.042(14) -0.011(15) -0.008(16)
C63 0.12(2) 0.12(2) 0.095(19) -0.015(16) -0.026(18) -0.015(17)
C64 0.12(2) 0.103(18) 0.069(16) -0.020(15) -0.025(16) -0.029(16)
N15 0.092(14) 0.074(13) 0.076(14) 0.001(11) -0.015(12) -0.011(11)
C65 0.13(3) 0.17(3) 0.08(2) 0.01(2) 0.00(2) -0.03(2)
C66 0.09(2) 0.16(3) 0.23(4) 0.00(3) -0.05(3) -0.08(2)
C67 0.09(2) 0.09(2) 0.042(15) 0.011(14) -0.021(14) -0.004(17)
N13 0.085(16) 0.064(14) 0.115(19) -0.014(13) -0.005(14) -0.022(13)
C68 0.11(2) 0.088(19) 0.11(2) -0.006(17) -0.029(19) -0.024(19)
C69 0.11(2) 0.097(18) 0.12(2) -0.010(16) -0.009(17) -0.039(17)
C70 0.08(2) 0.11(2) 0.082(19) -0.029(16) 0.000(15) -0.039(18)
N14 0.12(2) 0.085(16) 0.13(2) -0.004(14) -0.049(17) -0.037(15)
C71 0.09(2) 0.16(3) 0.15(3) -0.04(2) 0.02(2) -0.07(2)
C72 0.10(3) 0.18(3) 0.18(3) 0.04(3) -0.04(2) -0.03(2)
C73 0.18(3) 0.075(18) 0.12(2) -0.055(16) -0.002(18) -0.023(16)
C74 0.18(3) 0.12(2) 0.17(3) -0.042(17) -0.033(19) -0.022(16)
C75 0.18(3) 0.10(2) 0.22(3) -0.048(19) -0.05(2) -0.017(16)
C77 0.116(19) 0.17(2) 0.083(17) -0.069(16) 0.006(15) -0.041(16)
C79 0.20(2) 0.21(3) 0.129(19) -0.067(19) 0.03(2) 0.02(2)
C80 0.20(3) 0.24(4) 0.16(3) -0.07(3) 0.04(2) 0.00(3)
Se1 0.103(2) 0.143(3) 0.100(2) -0.057(2) 0.0203(18) -0.055(2)
Se2 0.101(2) 0.140(3) 0.098(2) -0.054(2) 0.0167(18) -0.057(2)
Se3 0.084(2) 0.125(2) 0.082(2) -0.0181(17) -0.0147(16) -0.0226(18)
Se4 0.081(2) 0.122(2) 0.098(2) -0.0143(18) -0.0126(17) -0.0337(18)
Se5 0.104(3) 0.141(3) 0.104(2) 0.029(2) -0.0130(19) -0.044(2)
Se6 0.088(2) 0.138(3) 0.095(2) 0.029(2) -0.0130(18) -0.0285(19)
Sn1 0.0805(13) 0.0998(14) 0.0655(12) -0.0190(10) -0.0037(10) -0.0301(11)
Sn2 0.0882(14) 0.0984(14) 0.0752(13) 0.0026(11) -0.0153(11) -0.0315(11)
Sn3 0.0926(14) 0.1008(14) 0.0642(12) -0.0032(10) -0.0127(10) -0.0319(11)
Se7 0.078(2) 0.108(2) 0.090(2) -0.0030(17) -0.0144(16) -0.0294(17)
Se8 0.095(2) 0.100(2) 0.093(2) 0.0001(17) -0.0227(17) -0.0381(18)
Sn4 0.0787(13) 0.0896(13) 0.0687(12) -0.0169(10) -0.0060(10) -0.0206(10)

loop_
_atom_type_symbol
_atom_type_description
_atom_type_scat_dispersion_real
_atom_type_scat_dispersion_imag
_atom_type_scat_source
C C 0.0033 0.0016 'International Tables Vol C Tables 4.2.6.8 and 6.1.1.4'
H H 0.0000 0.0000 'International Tables Vol C Tables 4.2.6.8 and 6.1.1.4'
N N 0.0061 0.0033 'International Tables Vol C Tables 4.2.6.8 and 6.1.1.4'
Se Se -0.0929 2.2259 'International Tables Vol C Tables 4.2.6.8 and 6.1.1.4'
Sn Sn -0.6537 1.4246 'International Tables Vol C Tables 4.2.6.8 and 6.1.1.4'

loop_
_geom_angle_atom_site_label_1
_geom_angle_atom_site_label_2
_geom_angle_atom_site_label_3
_geom_angle
C13 C14A C15 104(3)
C13 C14A H14A 110.9
C15 C14A H14A 110.9
C13 C14A H14B 110.9
C15 C14A H14B 110.9
H14A C14A H14B 108.9
C55 C54A C53 105.3(16)
C55 C54A H54A 110.7
C53 C54A H54A 110.7
C55 C54A H54B 110.7
C53 C54A H54B 110.7
H54A C54A H54B 108.8
C60 C59A C58 99(3)
C60 C59A H59A 111.9
C58 C59A H59A 111.9
C60 C59A H59B 111.9
C58 C59A H59B 111.9
H59A C59A H59B 109.6
C75 C76A H76A 109.5
C75 C76A H76B 109.5
H76A C76A H76B 109.5
C75 C76A H76C 109.5
H76A C76A H76C 109.5
H76B C76A H76C 109.5
C77 C78A C79 104.4(15)
C77 C78A H78A 110.9
C79 C78A H78A 110.9
C77 C78A H78B 110.9
C79 C78A H78B 110.9
H78A C78A H78B 108.9
C15 C14B C13 104(3)
C15 C14B H14C 111.0
C13 C14B H14C 111.0
C15 C14B H14D 111.0
C13 C14B H14D 111.0
H14C C14B H14D 109.0
C53 C54B C55 104.8(16)
C53 C54B H54C 110.8
C55 C54B H54C 110.8
C53 C54B H54D 110.8
C55 C54B H54D 110.8
H54C C54B H54D 108.9
C60 C59B C58 99(3)
C60 C59B H59C 111.9
C58 C59B H59C 111.9
C60 C59B H59D 111.9
C58 C59B H59D 111.9
H59C C59B H59D 109.6
C75 C76B H76D 109.5
C75 C76B H76E 109.5
H76D C76B H76E 109.5
C75 C76B H76F 109.5
H76D C76B H76F 109.5
H76E C76B H76F 109.5
C77 C78B C79 104.3(15)
C77 C78B H78C 110.9
C79 C78B H78C 110.9
C77 C78B H78D 110.9
C79 C78B H78D 110.9
H78C C78B H78D 108.9
N1 C1 N2 120.0
N1 C1 Se2 117.6(11)
N2 C1 Se2 122.3(11)
C1 N1 C2 120.0
C1 N1 Sn1 92.0(9)
C2 N1 Sn1 147.8(9)
C3 C2 N1 120.0
C3 C2 C5 123.8(17)
N1 C2 C5 116.2(17)
C4 C3 C2 120.0
C4 C3 H3 120.0
C2 C3 H3 120.0
C3 C4 N2 120.0
C3 C4 C6 127.2(17)
N2 C4 C6 112.6(17)
C4 N2 C1 120.0
C2 C5 H5A 109.5
C2 C5 H5B 109.5
H5A C5 H5B 109.5
C2 C5 H5C 109.5
H5A C5 H5C 109.5
H5B C5 H5C 109.5
C4 C6 H6A 109.5
C4 C6 H6B 109.5
H6A C6 H6B 109.5
C4 C6 H6C 109.5
H6A C6 H6C 109.5
H6B C6 H6C 109.5
N4 C7 N3 120.0
N4 C7 Se1 122.3(14)
N3 C7 Se1 117.7(14)
C7 N4 C8 120.0
C9 C8 N4 120.0
C9 C8 C11 125.8(19)
N4 C8 C11 114.2(19)
C8 C9 C10 120.0
C8 C9 H9 120.0
C10 C9 H9 120.0
C9 C10 N3 120.0
C9 C10 C12 122.4(18)
N3 C10 C12 117.6(18)
C10 N3 C7 120.0
C10 N3 Sn1 147.3(11)
C7 N3 Sn1 92.6(11)
C8 C11 H11A 109.5
C8 C11 H11B 109.5
H11A C11 H11B 109.5
C8 C11 H11C 109.5
H11A C11 H11C 109.5
H11B C11 H11C 109.5
C10 C12 H12A 109.5
C10 C12 H12B 109.5
H12A C12 H12B 109.5
C10 C12 H12C 109.5
H12A C12 H12C 109.5
H12B C12 H12C 109.5
C14A C13 Sn1 114(3)
C14B C13 Sn1 109(3)
C14A C13 H13A 108.8
Sn1 C13 H13A 108.8
C14A C13 H13B 108.8
Sn1 C13 H13B 108.8
H13A C13 H13B 107.7
C16 C15 C14B 100(3)
C16 C15 C14A 150(5)
C16 C15 H15A 99.0
C14A C15 H15A 99.0
C16 C15 H15B 99.0
C14A C15 H15B 99.0
H15A C15 H15B 103.9
C15 C16 H16A 109.5
C15 C16 H16B 109.5
H16A C16 H16B 109.5
C15 C16 H16C 109.5
H16A C16 H16C 109.5
H16B C16 H16C 109.5
C18 C17 Sn1 114.8(14)
C18 C17 H17A 108.6
Sn1 C17 H17A 108.6
C18 C17 H17B 108.6
Sn1 C17 H17B 108.6
H17A C17 H17B 107.6
C17 C18 C19 110.0(18)
C17 C18 H18A 109.7
C19 C18 H18A 109.7
C17 C18 H18B 109.7
C19 C18 H18B 109.7
H18A C18 H18B 108.2
C18 C19 C20 110(2)
C18 C19 H19A 109.6
C20 C19 H19A 109.6
C18 C19 H19B 109.6
C20 C19 H19B 109.6
H19A C19 H19B 108.1
C19 C20 H20A 109.5
C19 C20 H20B 109.5
H20A C20 H20B 109.5
C19 C20 H20C 109.5
H20A C20 H20C 109.5
H20B C20 H20C 109.5
N5 C21 N6 120.0
N5 C21 Se3 120.0(12)
N6 C21 Se3 120.0(12)
C21 N5 C22 120.0
C21 N5 Sn2 88.9(10)
C22 N5 Sn2 150.8(10)
C23 C22 N5 120.0
C23 C22 C25 123(2)
N5 C22 C25 116(2)
C24 C23 C22 120.0
C24 C23 H23 120.0
C22 C23 H23 120.0
C23 C24 N6 120.0
C23 C24 C26 126.3(19)
N6 C24 C26 113.6(19)
C24 N6 C21 120.0
C22 C25 H25A 109.5
C22 C25 H25B 109.5
H25A C25 H25B 109.5
C22 C25 H25C 109.5
H25A C25 H25C 109.5
H25B C25 H25C 109.5
C24 C26 H26A 109.5
C24 C26 H26B 109.5
H26A C26 H26B 109.5
C24 C26 H26C 109.5
H26A C26 H26C 109.5
H26B C26 H26C 109.5
N8 C27 N7 120.0
N8 C27 Se4 119.0(13)
N7 C27 Se4 121.0(13)
C28 N8 C27 120.0
N8 C28 C29 120.0
N8 C28 C31 115.2(17)
C29 C28 C31 124.8(17)
C30 C29 C28 120.0
C30 C29 H29 120.0
C28 C29 H29 120.0
N7 C30 C29 120.0
N7 C30 C32 117(2)
C29 C30 C32 122(2)
C30 N7 C27 120.0
C30 N7 Sn2 153.8(10)
C27 N7 Sn2 86.1(10)
C28 C31 H31A 109.5
C28 C31 H31B 109.5
H31A C31 H31B 109.5
C28 C31 H31C 109.5
H31A C31 H31C 109.5
H31B C31 H31C 109.5
C30 C32 H32A 109.5
C30 C32 H32B 109.5
H32A C32 H32B 109.5
C30 C32 H32C 109.5
H32A C32 H32C 109.5
H32B C32 H32C 109.5
C34 C33 Sn2 109(2)
C34 C33 H33A 109.8
Sn2 C33 H33A 109.8
C34 C33 H33B 109.8
Sn2 C33 H33B 109.8
H33A C33 H33B 108.3
C33 C34 C35 109.7(17)
C33 C34 H34A 109.7
C35 C34 H34A 109.7
C33 C34 H34B 109.7
C35 C34 H34B 109.7
H34A C34 H34B 108.2
C36 C35 C34 109.7(18)
C36 C35 H35A 109.7
C34 C35 H35A 109.7
C36 C35 H35B 109.7
C34 C35 H35B 109.7
H35A C35 H35B 108.2
C35 C36 H36A 109.5
C35 C36 H36B 109.5
H36A C36 H36B 109.5
C35 C36 H36C 109.5
H36A C36 H36C 109.5
H36B C36 H36C 109.5
C38 C37 Sn2 113.0(16)
C38 C37 H37A 109.0
Sn2 C37 H37A 109.0
C38 C37 H37B 109.0
Sn2 C37 H37B 109.0
H37A C37 H37B 107.8
C37 C38 C39 114(2)
C37 C38 H38A 108.7
C39 C38 H38A 108.7
C37 C38 H38B 108.7
C39 C38 H38B 108.7
H38A C38 H38B 107.6
C40 C39 C38 116(3)
C40 C39 H39A 108.4
C38 C39 H39A 108.4
C40 C39 H39B 108.4
C38 C39 H39B 108.4
H39A C39 H39B 107.4
C39 C40 H40A 109.5
C39 C40 H40B 109.5
H40A C40 H40B 109.5
C39 C40 H40C 109.5
H40A C40 H40C 109.5
H40B C40 H40C 109.5
N12 C41 N11 120.0
N12 C41 Se5 123.1(12)
N11 C41 Se5 116.7(12)
C42 N12 C41 120.0
N12 C42 C43 120.0
N12 C42 C45 112(2)
C43 C42 C45 128(2)
C44 C43 C42 120.0
C44 C43 H43 120.0
C42 C43 H43 120.0
C43 C44 N11 120.0
C43 C44 C46 124.2(19)
N11 C44 C46 115.7(19)
C44 N11 C41 120.0
C44 N11 Sn3 147.5(10)
C41 N11 Sn3 92.4(10)
C42 C45 H45A 109.5
C42 C45 H45B 109.5
H45A C45 H45B 109.5
C42 C45 H45C 109.5
H45A C45 H45C 109.5
H45B C45 H45C 109.5
C44 C46 H46A 109.5
C44 C46 H46B 109.5
H46A C46 H46B 109.5
C44 C46 H46C 109.5
H46A C46 H46C 109.5
H46B C46 H46C 109.5
N9 C47 N10 120.0
N9 C47 Se6 115.7(15)
N10 C47 Se6 124.3(15)
C48 N9 C47 120.0
C48 N9 Sn3 146.2(12)
C47 N9 Sn3 93.6(12)
N9 C48 C49 120.0
N9 C48 C51 114(2)
C49 C48 C51 126(2)
C50 C49 C48 120.0
C50 C49 H49 120.0
C48 C49 H49 120.0
C49 C50 N10 120.0
C49 C50 C52 127(2)
N10 C50 C52 113(2)
C50 N10 C47 120.0
C48 C51 H51A 109.5
C48 C51 H51B 109.5
H51A C51 H51B 109.5
C48 C51 H51C 109.5
H51A C51 H51C 109.5
H51B C51 H51C 109.5
C50 C52 H52A 109.5
C50 C52 H52B 109.5
H52A C52 H52B 109.5
C50 C52 H52C 109.5
H52A C52 H52C 109.5
H52B C52 H52C 109.5
C54B C53 Sn3 102(3)
C54A C53 Sn3 120(3)
C54A C53 H53A 107.3
Sn3 C53 H53A 107.3
C54A C53 H53B 107.3
Sn3 C53 H53B 107.3
H53A C53 H53B 106.9
C56 C55 C54A 108.1(17)
C56 C55 C54B 104.9(17)
C56 C55 H55A 110.1
C54A C55 H55A 110.1
C56 C55 H55B 110.1
C54A C55 H55B 110.1
H55A C55 H55B 108.4
C55 C56 H56A 109.5
C55 C56 H56B 109.5
H56A C56 H56B 109.5
C55 C56 H56C 109.5
H56A C56 H56C 109.5
H56B C56 H56C 109.5
C58 C57 Sn3 119.1(19)
C58 C57 H57A 107.5
Sn3 C57 H57A 107.5
C58 C57 H57B 107.5
Sn3 C57 H57B 107.5
H57A C57 H57B 107.0
C57 C58 C59B 104(3)
C57 C58 C59A 111(3)
C57 C58 H58A 109.4
C59A C58 H58A 109.4
C57 C58 H58B 109.4
C59A C58 H58B 109.4
H58A C58 H58B 108.0
C59A C60 H60A 109.5
C59A C60 H60B 109.5
H60A C60 H60B 109.5
C59A C60 H60C 109.5
H60A C60 H60C 109.5
H60B C60 H60C 109.5
N16 C61 N15 120.0
N16 C61 Se7 119.8(11)
N15 C61 Se7 120.2(11)
C62 N16 C61 120.0
C63 C62 N16 120.0
C63 C62 C66 123.9(18)
N16 C62 C66 116.0(18)
C64 C63 C62 120.0
C64 C63 H63 120.0
C62 C63 H63 120.0
C63 C64 N15 120.0
C63 C64 C65 124.8(19)
N15 C64 C65 115.0(19)
C64 N15 C61 120.0
C64 N15 Sn4 152.5(9)
C61 N15 Sn4 87.1(9)
C64 C65 H65A 109.5
C64 C65 H65B 109.5
H65A C65 H65B 109.5
C64 C65 H65C 109.5
H65A C65 H65C 109.5
H65B C65 H65C 109.5
C62 C66 H66A 109.5
C62 C66 H66B 109.5
H66A C66 H66B 109.5
C62 C66 H66C 109.5
H66A C66 H66C 109.5
H66B C66 H66C 109.5
N13 C67 N14 120.0
N13 C67 Se8 120.1(14)
N14 C67 Se8 119.8(14)
C67 N13 C68 120.0
C67 N13 Sn4 88.4(11)
C68 N13 Sn4 151.6(11)
N13 C68 C69 120.0
N13 C68 C72 113.9(19)
C69 C68 C72 126.1(19)
C70 C69 C68 120.0
C70 C69 H69 120.0
C68 C69 H69 120.0
C69 C70 N14 120.0
C69 C70 C71 124.6(19)
N14 C70 C71 115.3(19)
C70 N14 C67 120.0
C70 C71 H71A 109.5
C70 C71 H71B 109.5
H71A C71 H71B 109.5
C70 C71 H71C 109.5
H71A C71 H71C 109.5
H71B C71 H71C 109.5
C68 C72 H72A 109.5
C68 C72 H72B 109.5
H72A C72 H72B 109.5
C68 C72 H72C 109.5
H72A C72 H72C 109.5
H72B C72 H72C 109.5
C74 C73 Sn4 121.7(17)
C74 C73 H73A 106.9
Sn4 C73 H73A 106.9
C74 C73 H73B 106.9
Sn4 C73 H73B 106.9
H73A C73 H73B 106.7
C73 C74 C75 117(2)
C73 C74 H74A 108.0
C75 C74 H74A 108.0
C73 C74 H74B 108.0
C75 C74 H74B 108.0
H74A C74 H74B 107.3
C76B C75 C74 107.0(17)
C76A C75 C74 106.4(16)
C76A C75 H75A 110.4
C74 C75 H75A 110.4
C76A C75 H75B 110.4
C74 C75 H75B 110.4
H75A C75 H75B 108.6
C78A C77 Sn4 113.2(18)
C78B C77 Sn4 118(2)
C78A C77 H77A 108.9
Sn4 C77 H77A 108.9
C78A C77 H77B 108.9
Sn4 C77 H77B 108.9
H77A C77 H77B 107.8
C80 C79 C78A 123(3)
C80 C79 C78B 103(3)
C80 C79 H79A 106.6
C78A C79 H79A 106.6
C80 C79 H79B 106.6
C78A C79 H79B 106.6
H79A C79 H79B 106.5
C79 C80 H80A 109.5
C79 C80 H80B 109.5
H80A C80 H80B 109.5
C79 C80 H80C 109.5
H80A C80 H80C 109.5
H80B C80 H80C 109.5
C7 Se1 Sn1 88.4(7)
C1 Se2 Sn1 88.3(6)
C21 Se3 Sn2 89.8(6)
C27 Se4 Sn2 94.3(7)
C41 Se5 Sn3 89.6(6)
C47 Se6 Sn3 88.7(8)
C13 Sn1 C17 126.9(11)
C13 Sn1 Se2 110.3(8)
C17 Sn1 Se2 106.7(7)
C13 Sn1 Se1 105.5(9)
C17 Sn1 Se1 110.4(5)
Se2 Sn1 Se1 91.43(12)
C13 Sn1 N3 81.3(8)
C17 Sn1 N3 83.2(7)
Se2 Sn1 N3 152.4(4)
Se1 Sn1 N3 61.1(4)
C13 Sn1 N1 84.6(9)
C17 Sn1 N1 80.8(6)
Se2 Sn1 N1 61.6(4)
Se1 Sn1 N1 153.0(4)
N3 Sn1 N1 145.9(6)
C37 Sn2 C33 126.0(10)
C37 Sn2 Se3 111.5(6)
C33 Sn2 Se3 109.2(9)
C37 Sn2 Se4 109.3(7)
C33 Sn2 Se4 104.8(10)
Se3 Sn2 Se4 89.68(12)
C37 Sn2 N5 84.6(8)
C33 Sn2 N5 85.3(11)
Se3 Sn2 N5 61.2(4)
Se4 Sn2 N5 150.8(4)
C37 Sn2 N7 81.6(7)
C33 Sn2 N7 81.9(10)
Se3 Sn2 N7 148.3(4)
Se4 Sn2 N7 58.6(4)
N5 Sn2 N7 150.5(5)
C53 Sn3 C57 125.5(11)
C53 Sn3 Se6 109.9(8)
C57 Sn3 Se6 108.7(7)
C53 Sn3 Se5 108.2(9)
C57 Sn3 Se5 106.9(6)
Se6 Sn3 Se5 92.43(13)
C53 Sn3 N9 81.1(10)
C57 Sn3 N9 84.9(7)
Se6 Sn3 N9 61.8(5)
Se5 Sn3 N9 154.2(5)
C53 Sn3 N11 81.3(9)
C57 Sn3 N11 80.8(7)
Se6 Sn3 N11 153.5(4)
Se5 Sn3 N11 61.1(4)
N9 Sn3 N11 144.7(6)
C61 Se7 Sn4 92.9(6)
C67 Se8 Sn4 91.6(7)
C73 Sn4 C77 125.6(11)
C73 Sn4 Se7 107.5(9)
C77 Sn4 Se7 111.3(8)
C73 Sn4 Se8 108.1(8)
C77 Sn4 Se8 108.3(7)
Se7 Sn4 Se8 90.26(12)
C73 Sn4 N13 80.9(10)
C77 Sn4 N13 84.0(8)
Se7 Sn4 N13 149.9(4)
Se8 Sn4 N13 59.9(4)
C73 Sn4 N15 86.8(9)
C77 Sn4 N15 81.6(8)
Se7 Sn4 N15 59.6(3)
Se8 Sn4 N15 149.6(3)
N13 Sn4 N15 150.5(5)

loop_
_geom_bond_atom_site_label_1
_geom_bond_atom_site_label_2
_geom_bond_distance
C14A C13 1.540(14)
C14A C15 1.543(14)
C14A H14A 0.9700
C14A H14B 0.9700
C54A C55 1.528(14)
C54A C53 1.538(14)
C54A H54A 0.9700
C54A H54B 0.9700
C59A C60 1.531(14)
C59A C58 1.540(14)
C59A H59A 0.9700
C59A H59B 0.9700
C76A C75 1.527(12)
C76A H76A 0.9600
C76A H76B 0.9600
C76A H76C 0.9600
C78A C77 1.536(14)
C78A C79 1.538(14)
C78A H78A 0.9700
C78A H78B 0.9700
C14B C15 1.543(14)
C14B C13 1.545(14)
C14B H14C 0.9700
C14B H14D 0.9700
C54B C53 1.535(14)
C54B C55 1.542(14)
C54B H54C 0.9700
C54B H54D 0.9700
C59B C60 1.530(14)
C59B C58 1.540(14)
C59B H59C 0.9700
C59B H59D 0.9700
C76B C75 1.526(15)
C76B H76D 0.9600
C76B H76E 0.9600
C76B H76F 0.9600
C78B C77 1.538(14)
C78B C79 1.538(14)
C78B H78C 0.9700
C78B H78D 0.9700
C1 N1 1.3900
C1 N2 1.3900
C1 Se2 1.806(11)
N1 C2 1.3900
N1 Sn1 2.747(13)
C2 C3 1.3900
C2 C5 1.53(3)
C3 C4 1.3900
C3 H3 0.9300
C4 N2 1.3900
C4 C6 1.46(3)
C5 H5A 0.9600
C5 H5B 0.9600
C5 H5C 0.9600
C6 H6A 0.9600
C6 H6B 0.9600
C6 H6C 0.9600
C7 N4 1.3900
C7 N3 1.3900
C7 Se1 1.769(14)
N4 C8 1.3900
C8 C9 1.3900
C8 C11 1.48(2)
C9 C10 1.3900
C9 H9 0.9300
C10 N3 1.3900
C10 C12 1.49(3)
N3 Sn1 2.722(16)
C11 H11A 0.9600
C11 H11B 0.9600
C11 H11C 0.9600
C12 H12A 0.9600
C12 H12B 0.9600
C12 H12C 0.9600
C13 Sn1 2.09(3)
C13 H13A 0.9700
C13 H13B 0.9700
C15 C16 1.508(19)
C15 H15A 0.9700
C15 H15B 0.9700
C16 H16A 0.9600
C16 H16B 0.9600
C16 H16C 0.9600
C17 C18 1.511(17)
C17 Sn1 2.18(2)
C17 H17A 0.9700
C17 H17B 0.9700
C18 C19 1.520(17)
C18 H18A 0.9700
C18 H18B 0.9700
C19 C20 1.519(17)
C19 H19A 0.9700
C19 H19B 0.9700
C20 H20A 0.9600
C20 H20B 0.9600
C20 H20C 0.9600
C21 N5 1.3900
C21 N6 1.3900
C21 Se3 1.801(13)
N5 C22 1.3900
N5 Sn2 2.844(16)
C22 C23 1.3900
C22 C25 1.50(3)
C23 C24 1.3900
C23 H23 0.9300
C24 N6 1.3900
C24 C26 1.47(3)
C25 H25A 0.9600
C25 H25B 0.9600
C25 H25C 0.9600
C26 H26A 0.9600
C26 H26B 0.9600
C26 H26C 0.9600
C27 N8 1.3900
C27 N7 1.3900
C27 Se4 1.800(14)
N8 C28 1.3900
C28 C29 1.3900
C28 C31 1.47(2)
C29 C30 1.3900
C29 H29 0.9300
C30 N7 1.3900
C30 C32 1.48(3)
N7 Sn2 3.042(18)
C31 H31A 0.9600
C31 H31B 0.9600
C31 H31C 0.9600
C32 H32A 0.9600
C32 H32B 0.9600
C32 H32C 0.9600
C33 C34 1.511(18)
C33 Sn2 2.25(3)
C33 H33A 0.9700
C33 H33B 0.9700
C34 C35 1.526(18)
C34 H34A 0.9700
C34 H34B 0.9700
C35 C36 1.479(19)
C35 H35A 0.9700
C35 H35B 0.9700
C36 H36A 0.9600
C36 H36B 0.9600
C36 H36C 0.9600
C37 C38 1.516(17)
C37 Sn2 2.15(2)
C37 H37A 0.9700
C37 H37B 0.9700
C38 C39 1.519(18)
C38 H38A 0.9700
C38 H38B 0.9700
C39 C40 1.515(18)
C39 H39A 0.9700
C39 H39B 0.9700
C40 H40A 0.9600
C40 H40B 0.9600
C40 H40C 0.9600
C41 N12 1.3900
C41 N11 1.3900
C41 Se5 1.815(14)
N12 C42 1.3900
C42 C43 1.3900
C42 C45 1.43(3)
C43 C44 1.3900
C43 H43 0.9300
C44 N11 1.3900
C44 C46 1.53(3)
N11 Sn3 2.778(16)
C45 H45A 0.9600
C45 H45B 0.9600
C45 H45C 0.9600
C46 H46A 0.9600
C46 H46B 0.9600
C46 H46C 0.9600
C47 N9 1.3900
C47 N10 1.3900
C47 Se6 1.832(14)
N9 C48 1.3900
N9 Sn3 2.732(17)
C48 C49 1.3900
C48 C51 1.49(3)
C49 C50 1.3900
C49 H49 0.9300
C50 N10 1.3900
C50 C52 1.48(3)
C51 H51A 0.9600
C51 H51B 0.9600
C51 H51C 0.9600
C52 H52A 0.9600
C52 H52B 0.9600
C52 H52C 0.9600
C53 Sn3 2.12(3)
C53 H53A 0.9700
C53 H53B 0.9700
C55 C56 1.513(19)
C55 H55A 0.9700
C55 H55B 0.9700
C56 H56A 0.9600
C56 H56B 0.9600
C56 H56C 0.9600
C57 C58 1.507(18)
C57 Sn3 2.17(2)
C57 H57A 0.9700
C57 H57B 0.9700
C58 H58A 0.9700
C58 H58B 0.9700
C60 H60A 0.9600
C60 H60B 0.9600
C60 H60C 0.9600
C61 N16 1.3900
C61 N15 1.3900
C61 Se7 1.812(13)
N16 C62 1.3900
C62 C63 1.3900
C62 C66 1.48(3)
C63 C64 1.3900
C63 H63 0.9300
C64 N15 1.3900
C64 C65 1.41(3)
N15 Sn4 2.979(16)
C65 H65A 0.9600
C65 H65B 0.9600
C65 H65C 0.9600
C66 H66A 0.9600
C66 H66B 0.9600
C66 H66C 0.9600
C67 N13 1.3900
C67 N14 1.3900
C67 Se8 1.764(13)
N13 C68 1.3900
N13 Sn4 2.885(16)
C68 C69 1.3900
C68 C72 1.43(3)
C69 C70 1.3900
C69 H69 0.9300
C70 N14 1.3900
C70 C71 1.49(3)
C71 H71A 0.9600
C71 H71B 0.9600
C71 H71C 0.9600
C72 H72A 0.9600
C72 H72B 0.9600
C72 H72C 0.9600
C73 C74 1.502(17)
C73 Sn4 2.05(2)
C73 H73A 0.9700
C73 H73B 0.9700
C74 C75 1.534(18)
C74 H74A 0.9700
C74 H74B 0.9700
C75 H75A 0.9700
C75 H75B 0.9700
C77 Sn4 2.12(2)
C77 H77A 0.9700
C77 H77B 0.9700
C79 C80 1.512(19)
C79 H79A 0.9700
C79 H79B 0.9700
C80 H80A 0.9600
C80 H80B 0.9600
C80 H80C 0.9600
Se1 Sn1 2.609(4)
Se2 Sn1 2.601(4)
Se3 Sn2 2.581(4)
Se4 Sn2 2.583(4)
Se5 Sn3 2.599(4)
Se6 Sn3 2.595(4)
Se7 Sn4 2.575(4)
Se8 Sn4 2.582(4)

loop_
_geom_torsion_atom_site_label_1
_geom_torsion_atom_site_label_2
_geom_torsion_atom_site_label_3
_geom_torsion_atom_site_label_4
_geom_torsion
N2 C1 N1 C2 0.0
Se2 C1 N1 C2 -177.6(10)
N2 C1 N1 Sn1 -176.7(7)
Se2 C1 N1 Sn1 5.7(6)
C1 N1 C2 C3 0.0
Sn1 N1 C2 C3 173.7(14)
C1 N1 C2 C5 -176.7(15)
Sn1 N1 C2 C5 -3.0(19)
N1 C2 C3 C4 0.0
C5 C2 C3 C4 176.4(17)
C2 C3 C4 N2 0.0
C2 C3 C4 C6 -175(2)
C3 C4 N2 C1 0.0
C6 C4 N2 C1 175.4(17)
N1 C1 N2 C4 0.0
Se2 C1 N2 C4 177.5(11)
N3 C7 N4 C8 0.0
Se1 C7 N4 C8 178.5(12)
C7 N4 C8 C9 0.0
C7 N4 C8 C11 -179.6(16)
N4 C8 C9 C10 0.0
C11 C8 C9 C10 179.5(17)
C8 C9 C10 N3 0.0
C8 C9 C10 C12 178.3(17)
C9 C10 N3 C7 0.0
C12 C10 N3 C7 -178.4(17)
C9 C10 N3 Sn1 175.3(14)
C12 C10 N3 Sn1 -3(2)
N4 C7 N3 C10 0.0
Se1 C7 N3 C10 -178.6(11)
N4 C7 N3 Sn1 -177.4(8)
Se1 C7 N3 Sn1 4.0(7)
C15 C14A C13 Sn1 -137(4)
C15 C14B C13 Sn1 144(4)
C13 C14B C15 C16 171(5)
C13 C14A C15 C16 100(9)
Sn1 C17 C18 C19 -177.8(18)
C17 C18 C19 C20 -179(2)
N6 C21 N5 C22 0.0
Se3 C21 N5 C22 -178.8(11)
N6 C21 N5 Sn2 175.9(7)
Se3 C21 N5 Sn2 -3.0(7)
C21 N5 C22 C23 0.0
Sn2 N5 C22 C23 -171.5(15)
C21 N5 C22 C25 -172(2)
Sn2 N5 C22 C25 16(2)
N5 C22 C23 C24 0.0
C25 C22 C23 C24 172(2)
C22 C23 C24 N6 0.0
C22 C23 C24 C26 -175(2)
C23 C24 N6 C21 0.0
C26 C24 N6 C21 175.7(18)
N5 C21 N6 C24 0.0
Se3 C21 N6 C24 178.8(11)
N7 C27 N8 C28 0.0
Se4 C27 N8 C28 -178.3(11)
C27 N8 C28 C29 0.0
C27 N8 C28 C31 -177.7(16)
N8 C28 C29 C30 0.0
C31 C28 C29 C30 177.4(18)
C28 C29 C30 N7 0.0
C28 C29 C30 C32 177(2)
C29 C30 N7 C27 0.0
C32 C30 N7 C27 -177.2(19)
C29 C30 N7 Sn2 172.9(17)
C32 C30 N7 Sn2 -4(2)
N8 C27 N7 C30 0.0
Se4 C27 N7 C30 178.3(11)
N8 C27 N7 Sn2 -176.9(7)
Se4 C27 N7 Sn2 1.4(7)
Sn2 C33 C34 C35 164(2)
C33 C34 C35 C36 65(5)
Sn2 C37 C38 C39 -177(2)
C37 C38 C39 C40 -173(3)
N11 C41 N12 C42 0.0
Se5 C41 N12 C42 -174.2(12)
C41 N12 C42 C43 0.0
C41 N12 C42 C45 -178(2)
N12 C42 C43 C44 0.0
C45 C42 C43 C44 177(2)
C42 C43 C44 N11 0.0
C42 C43 C44 C46 -177.3(19)
C43 C44 N11 C41 0.0
C46 C44 N11 C41 177.6(17)
C43 C44 N11 Sn3 177.7(14)
C46 C44 N11 Sn3 -5(2)
N12 C41 N11 C44 0.0
Se5 C41 N11 C44 174.5(11)
N12 C41 N11 Sn3 -178.8(8)
Se5 C41 N11 Sn3 -4.3(7)
N10 C47 N9 C48 0.0
Se6 C47 N9 C48 179.7(10)
N10 C47 N9 Sn3 175.9(8)
Se6 C47 N9 Sn3 -4.4(6)
C47 N9 C48 C49 0.0
Sn3 N9 C48 C49 -172.6(14)
C47 N9 C48 C51 -178.6(17)
Sn3 N9 C48 C51 9(2)
N9 C48 C49 C50 0.0
C51 C48 C49 C50 178.5(19)
C48 C49 C50 N10 0.0
C48 C49 C50 C52 173(2)
C49 C50 N10 C47 0.0
C52 C50 N10 C47 -173.5(19)
N9 C47 N10 C50 0.0
Se6 C47 N10 C50 -179.7(11)
C55 C54B C53 Sn3 125(3)
C55 C54A C53 Sn3 -102(3)
C53 C54A C55 C56 -94(4)
C53 C54B C55 C56 98(4)
Sn3 C57 C58 C59B 176(5)
Sn3 C57 C58 C59A -162(4)
C60 C59B C58 C57 -171(5)
C60 C59A C58 C57 -150(4)
N15 C61 N16 C62 0.0
Se7 C61 N16 C62 178.8(11)
C61 N16 C62 C63 0.0
C61 N16 C62 C66 176.9(18)
N16 C62 C63 C64 0.0
C66 C62 C63 C64 -177(2)
C62 C63 C64 N15 0.0
C62 C63 C64 C65 174.0(19)
C63 C64 N15 C61 0.0
C65 C64 N15 C61 -174.6(18)
C63 C64 N15 Sn4 -170.2(16)
C65 C64 N15 Sn4 15(2)
N16 C61 N15 C64 0.0
Se7 C61 N15 C64 -178.8(11)
N16 C61 N15 Sn4 175.5(7)
Se7 C61 N15 Sn4 -3.4(6)
N14 C67 N13 C68 0.0
Se8 C67 N13 C68 178.2(11)
N14 C67 N13 Sn4 179.3(7)
Se8 C67 N13 Sn4 -2.5(7)
C67 N13 C68 C69 0.0
Sn4 N13 C68 C69 -178.5(16)
C67 N13 C68 C72 179(2)
Sn4 N13 C68 C72 0(2)
N13 C68 C69 C70 0.0
C72 C68 C69 C70 -179(2)
C68 C69 C70 N14 0.0
C68 C69 C70 C71 176.4(19)
C69 C70 N14 C67 0.0
C71 C70 N14 C67 -176.7(17)
N13 C67 N14 C70 0.0
Se8 C67 N14 C70 -178.2(11)
Sn4 C73 C74 C75 168(2)
C73 C74 C75 C76B 71(6)
C73 C74 C75 C76A 178(3)
C79 C78A C77 Sn4 -167(3)
C79 C78B C77 Sn4 156(4)
C77 C78A C79 C80 131(4)
C77 C78B C79 C80 172(5)
N4 C7 Se1 Sn1 177.3(8)
N3 C7 Se1 Sn1 -4.1(7)
N1 C1 Se2 Sn1 -6.0(7)
N2 C1 Se2 Sn1 176.4(7)
N5 C21 Se3 Sn2 3.3(8)
N6 C21 Se3 Sn2 -175.6(7)
N8 C27 Se4 Sn2 176.6(7)
N7 C27 Se4 Sn2 -1.7(8)
N12 C41 Se5 Sn3 178.9(8)
N11 C41 Se5 Sn3 4.6(7)
N9 C47 Se6 Sn3 4.7(7)
N10 C47 Se6 Sn3 -175.7(8)
N16 C61 Se7 Sn4 -175.0(7)
N15 C61 Se7 Sn4 3.9(7)
N13 C67 Se8 Sn4 2.8(8)
N14 C67 Se8 Sn4 -179.0(7)
